data_2100927
loop_
_publ_author_name
'Wijayaratne, T.'
'Collins, N.'
'Li, Y.'
'Bruck, M. A.'
'Polt, R.'

_publ_section_title
;
 \b-Alkoxy Schiff base--oxazolidine tautomerism: solid-state structure
 of <i>N</i>-diphenylmethylene-<small>L</small>-threonine methyl ester
;
_journal_issue 2
_journal_name_full 'Acta Crystallographica Section B'
_journal_page_first 316
_journal_page_last 320
_journal_paper_doi 10.1107/S0108768192007778
_journal_volume 49
_journal_year 1993
_chemical_formula_sum 'C18 H19 N O3'
_chemical_formula_weight 297.36
_symmetry_cell_setting orthorhombic
_symmetry_space_group_name_Hall 'P 2ac 2ab'
_symmetry_space_group_name_H-M 'P 21 21 21'
_cell_angle_alpha 90
_cell_angle_beta 90
_cell_angle_gamma 90
_cell_formula_units_Z 4
_cell_length_a 8.455(2)
_cell_length_b 12.648(2)
_cell_length_c 14.650(3)
_cell_volume 1566.7(5)
_diffrn_radiation_type Mo
_diffrn_radiation_wavelength 0.71073
_exptl_absorpt_coefficient_mu 0.08
_exptl_crystal_density_diffrn 1.26
_exptl_crystal_F_000 632
_cod_data_source_file hh0625.cif
_cod_data_source_block hh0625a
_cod_original_cell_volume 1566.6(5)
_cod_original_formula_sum 'C18 H19 N1 O3'
_cod_database_code 2100927

loop_
_atom_site_label
_atom_site_fract_x
_atom_site_fract_y
_atom_site_fract_z
O1 .2231(3) .7595(2) .44070(10)
O2 .4408(3) .7840(3) .3571(2)
O3 .1665(3) .8629(2) .15650(10)
N .0432(3) .8009(2) .2864(2)
C1 .3142(5) .7746(4) .5229(2)
C2 .3012(4) .7676(3) .3626(2)
C3 .1945(4) .7463(3) .2809(2)
C4 .2682(4) .7811(3) .1897(2)
C5 .2761(6) .6947(3) .1190(3)
C6 .0627(4) .8941(2) .2295(2)
C7 -.0928(4) .9290(2) .1893(2)
C8 -.1056(5) .9587(3) .0981(2)
C9 -.2505(6) .9919(4) .0639(3)
C10 -.3814(5) .9983(3) .1193(3)
C11 -.3692(5) .9688(3) .2101(3)
C12 -.2261(4) .9351(3) .2439(3)
C13 .1388(4) .9847(2) .2828(2)
C14 .1176(5) .9958(3) .3761(2)
C15 .1842(5) 1.0803(3) .4226(3)
C16 .2700(5) 1.1549(3) .3756(3)
C17 .2904(4) 1.1457(3) .2831(3)
C18 .2246(4) 1.0610(3) .2371(3)
H(N) -.032(5) .753(3) .265(3)
H1 .249 .767 .575
H1' .396 .723 .524
H1'' .359 .843 .522
H3 .181 .672 .282
H4 .374 .803 .200
H5 .322 .722 .065
H5' .339 .638 .142
H5'' .172 .670 .106
H14 .057 .945 .409
H15 .171 1.087 .487
H16 .315 1.213 .407
H17 .350 1.197 .251
H18 .239 1.055 .173
H8 -.016 .955 .059
H9 -.259 1.011 .001
H10 -.480 1.022 .095
H11 -.459 .972 .249
H12 -.218 .915 .306

loop_
_geom_angle_atom_site_label_1
_geom_angle_atom_site_label_2
_geom_angle_atom_site_label_3
_geom_angle
C1 O1 C2 116.4(3)
C4 O3 C6 108.2(2)
C3 N C6 104.7(2)
O1 C2 O2 124.2(3)
O1 C2 C3 111.7(3)
O2 C2 C3 124.0(3)
N C3 C2 113.1(2)
N C3 C4 105.6(2)
C2 C3 C4 113.1(3)
O3 C4 C3 105.0(2)
O3 C4 C5 108.5(3)
C3 C4 C5 114.0(3)
O3 C6 N 105.8(2)
O3 C6 C7 108.8(2)
O3 C6 C13 109.2(3)
N C6 C7 111.3(3)
N C6 C13 111.3(2)
C3 N HN 106.(3)
C6 N HN 114.(3)
O1 C1 H1 110.6(4)
O1 C1 H1' 108.7(3)
O1 C1 H1'' 109.1(4)
H1 C1 H1' 109.5(4)
H1 C1 H1'' 109.5(4)
H1' C1 H1'' 109.5(4)
N C3 H3 111.3(3)
C2 C3 H3 103.2(3)
C4 C3 H3 110.7(3)
O3 C4 H4 114.4(3)
C3 C4 H4 109.4(3)
C5 C4 H4 105.8(3)
C4 C5 H5 109.6(3)
C4 C5 H5' 109.3(3)
C4 C5 H5'' 109.5(3)
H5 C5 H5' 109.5(4)
H5 C5 H5'' 109.5(4)
H5' C5 H5'' 109.5(4)
C7 C6 C13 110.3(2)
C6 C7 C8 121.5(3)
C6 C7 C12 120.0(3)
C8 C7 C12 118.5(3)
C7 C8 C9 119.7(4)
C8 C9 C10 121.0(4)
C9 C10 C11 119.4(4)
C10 C11 C12 119.6(4)
C7 C12 C11 121.7(3)
C6 C13 C14 121.6(3)
C6 C13 C18 119.9(3)
C14 C13 C18 118.4(3)
C13 C14 C15 120.6(4)
C14 C15 C16 119.9(4)
C15 C16 C17 120.2(4)
C16 C17 C18 119.8(4)
C13 C18 C17 121.1(3)
C7 C8 H8 119.9(4)
C9 C8 H8 120.4(4)
C8 C9 H9 119.5(5)
C10 C9 H9 119.5(5)
C9 C10 H10 120.3(5)
C11 C10 H10 120.3(5)
C10 C11 H11 120.3(4)
C12 C11 H11 120.1(4)
C7 C12 H12 118.9(3)
C11 C12 H12 119.4(4)
C13 C14 H14 119.7(3)
C15 C14 H14 119.7(3)
C14 C15 H15 120.1(4)
C16 C15 H15 120.0(4)
C15 C16 H16 119.9(4)
C17 C16 H16 119.9(4)
C16 C17 H17 120.2(4)
C18 C17 H17 120.0(4)
C13 C18 H18 119.4(3)
C17 C18 H18 119.5(3)

loop_
_geom_bond_atom_site_label_1
_geom_bond_atom_site_label_2
_geom_bond_distance
O1 C1 1.441(4)
O1 C2 1.325(4)
O2 C2 1.200(4)
O3 C4 1.430(4)
O3 C6 1.440(4)
N C3 1.456(4)
N C6 1.453(4)
C2 C3 1.524(5)
C3 C4 1.538(4)
C4 C5 1.507(5)
C6 C7 1.507(4)
C6 C13 1.528(4)
N H(N) .93(5)
C1 H1 .950(4)
C1 H1' .950(5)
C1 H1'' .950(5)
C3 H3 .950(3)
C4 H4 .950(3)
C5 H5 .950(4)
C5 H5' .950(4)
C5 H5'' .950(5)
C8 H8 .950(4)
C7 C8 1.392(5)
C7 C12 1.384(5)
C8 C9 1.389(6)
C9 C10 1.374(7)
C10 C11 1.385(6)
C11 C12 1.375(5)
C13 C14 1.387(4)
C13 C18 1.380(4)
C14 C15 1.387(5)
C15 C16 1.374(6)
C16 C17 1.372(5)
C17 C18 1.382(5)
C9 H9 .950(4)
C10 H10 .950(4)
C11 H11 .950(4)
C12 H12 .950(4)
C14 H14 .950(4)
C15 H15 .950(4)
C16 H16 .950(4)
C17 H17 .950(4)
C18 H18 .950(4)
